data_1570650
loop_
_publ_author_name
'Sun, Meng'
'Xie, Yongshu'
'Baryshnikov, Glib'
'Li, Chengjie'
'Sha, Feng'
'Wu, Xinyan'
'&#xc5;gren, Hans'
'Li, Shijun'
'Li, Qizhao'

_publ_section_title
;
 Mono- and bis-Pd(ii) complexes of N-confused
 dithiahexaphyrin(1.1.1.1.1.0) with the absorption and aromaticity
 modulated by Pd(ii) coordination, macrocycle contraction and ancillary
 ligands.
;
_journal_issue 6
_journal_name_full 'Chemical science'
_journal_page_first 2047
_journal_page_last 2054
_journal_paper_doi 10.1039/d3sc05473j
_journal_volume 15
_journal_year 2024
_chemical_formula_moiety 'C83 H30 F25 N4 O P Pd2 S2, 2(C2 H3 N)'
_chemical_formula_sum 'C87 H36 F25 N6 O P Pd2 S2'
_chemical_formula_weight 1964.192
_space_group_crystal_system triclinic
_space_group_IT_number 2
_space_group_name_Hall '-P 1'
_space_group_name_H-M_alt 'P -1'
_symmetry_Int_Tables_number 2
_audit_creation_date 2023-05-22
_audit_creation_method
;
Olex2 1.3
(compiled 2020.11.12 svn.r5f609507 for OlexSys, GUI svn.r6408)
;
_audit_update_record
;
2023-06-27 deposited with the CCDC.	2024-01-02 downloaded from the CCDC.
;
_cell_angle_alpha 106.814(4)
_cell_angle_beta 90.699(5)
_cell_angle_gamma 107.905(4)
_cell_formula_units_Z 2
_cell_length_a 14.977(2)
_cell_length_b 16.782(2)
_cell_length_c 16.991(2)
_cell_measurement_reflns_used 9935
_cell_measurement_temperature 213(2)
_cell_measurement_theta_max 27.59
_cell_measurement_theta_min 2.46
_cell_volume 3866.0(8)
_computing_cell_refinement 'SAINT v8.37A (Bruker, 2015)'
_computing_data_collection 'Bruker APEX2'
_computing_data_reduction 'SAINT v8.37A (Bruker, 2015)'
_computing_molecular_graphics 'Olex2 1.3 (Dolomanov et al., 2009)'
_computing_publication_material 'Olex2 1.3 (Dolomanov et al., 2009)'
_computing_structure_refinement 'olex2.refine 1.3 (Bourhis et al., 2015)'
_computing_structure_solution 'SHELXS-97 (Sheldrick 2008)'
_diffrn_ambient_temperature 213.15
_diffrn_measured_fraction_theta_full 0.9919
_diffrn_measured_fraction_theta_max 0.9803
_diffrn_measurement_device_type 'Bruker APEX-II CCD'
_diffrn_measurement_method '\f and \w scans'
_diffrn_radiation_type 'Mo K\a'
_diffrn_radiation_wavelength 0.71073
_diffrn_reflns_av_R_equivalents 0.0000
_diffrn_reflns_av_unetI/netI 0.0878
_diffrn_reflns_Laue_measured_fraction_full 0.9919
_diffrn_reflns_Laue_measured_fraction_max 0.9803
_diffrn_reflns_limit_h_max 19
_diffrn_reflns_limit_h_min -19
_diffrn_reflns_limit_k_max 20
_diffrn_reflns_limit_k_min -21
_diffrn_reflns_limit_l_max 22
_diffrn_reflns_limit_l_min 0
_diffrn_reflns_number 17322
_diffrn_reflns_point_group_measured_fraction_full 0.9919
_diffrn_reflns_point_group_measured_fraction_max 0.9803
_diffrn_reflns_theta_full 25.2417
_diffrn_reflns_theta_max 26.00
_diffrn_reflns_theta_min 1.89
_diffrn_source_current 1.4
_diffrn_source_power 0.07
_diffrn_source_voltage 50.0
_diffrn_standards_number 0
_exptl_absorpt_coefficient_mu 0.655
_exptl_absorpt_correction_T_max 0.7456
_exptl_absorpt_correction_T_min 0.2950
_exptl_absorpt_correction_type none
_exptl_absorpt_process_details
;
SADABS-2016/2 (Bruker,2016/2) was used for absorption correction.
wR2(int) was 0.1611 before and 0.0895 after correction.
The Ratio of minimum to maximum transmission is 0.3957.
The \l/2 correction factor is Not present.
;
_exptl_crystal_colour black
_exptl_crystal_colour_primary black
_exptl_crystal_density_diffrn 1.687
_exptl_crystal_description prismatic
_exptl_crystal_F_000 1942.157
_exptl_crystal_size_max 0.19
_exptl_crystal_size_mid 0.16
_exptl_crystal_size_min 0.12
_refine_diff_density_max 1.4807
_refine_diff_density_min -1.7310
_refine_diff_density_rms 0.1877
_refine_ls_d_res_high 0.8107
_refine_ls_d_res_low 10.7914
_refine_ls_goodness_of_fit_ref 1.0337
_refine_ls_hydrogen_treatment constr
_refine_ls_matrix_type full
_refine_ls_number_constraints 68
_refine_ls_number_parameters 1119
_refine_ls_number_reflns 14897
_refine_ls_number_restraints 0
_refine_ls_restrained_S_all 1.0337
_refine_ls_R_factor_all 0.0890
_refine_ls_R_factor_gt 0.0651
_refine_ls_shift/su_max 0.0052
_refine_ls_shift/su_mean 0.0001
_refine_ls_structure_factor_coef Fsqd
_refine_ls_weighting_details 'w=1/[\s^2^(Fo^2^)+(0.0816P)^2^+10.4926P] where P=(Fo^2^+2Fc^2^)/3'
_refine_ls_weighting_scheme calc
_refine_ls_wR_factor_gt 0.1592
_refine_ls_wR_factor_ref 0.1715
_reflns_Friedel_coverage 0.0
_reflns_limit_h_max 18
_reflns_limit_h_min -18
_reflns_limit_k_max 19
_reflns_limit_k_min -20
_reflns_limit_l_max 20
_reflns_limit_l_min 0
_reflns_number_gt 11458
_reflns_number_total 14897
_reflns_threshold_expression I>=2u(I)
_cod_data_source_file d3sc05473j2.cif
_cod_data_source_block mo_d8v22259_0m
_cod_depositor_comments 'Adding full bibliography for 1570646--1570650.cif.'
_cod_original_cell_volume 3866.0(9)
_cod_database_code 1570650
_olex2_refinement_description
;
1. Fixed Uiso
 At 1.2 times of:
  All C(H) groups
 At 1.5 times of:
  All C(H,H,H) groups
2.a Aromatic/amide H refined with riding coordinates:
 C2(H2), C3(H3), C7(H7), C8(H8), C13(H13), C17(H17), C18(H18), C22(H22),
 C23(H23), C26(H26), C61(H61), C62(H62), C63(H63), C64(H64), C65(H65), C67(H67),
  C68(H68), C69(H69), C70(H70), C71(H71), C73(H73), C74(H74), C75(H75),
 C76(H76), C77(H77), C79(H79), C80(H80), C81(H81), C82(H82), C83(H83)
2.b Idealised Me refined as rotating group:
 C85(H85a,H85b,H85c), C87(H87a,H87b,H87c)
;
_olex2_submission_special_instructions 'No special instructions were received'

loop_
_space_group_symop_id
_space_group_symop_operation_xyz
1 x,y,z
2 -x,-y,-z

loop_
_atom_site_label
_atom_site_type_symbol
_atom_site_fract_x
_atom_site_fract_y
_atom_site_fract_z
_atom_site_U_iso_or_equiv
_atom_site_adp_type
_atom_site_occupancy
_atom_site_refinement_flags_posn
Pd1 Pd 0.49878(2) 0.52298(2) 0.32185(2) 0.02611(11) Uani 1.000000 .
Pd2 Pd 0.13131(3) 0.31781(2) 0.27540(2) 0.02885(12) Uani 1.000000 .
S1 S 0.38940(9) 0.60222(8) 0.57235(8) 0.0336(3) Uani 1.000000 .
S2 S 0.21184(9) 0.33343(8) 0.44697(8) 0.0361(3) Uani 1.000000 .
P1 P 0.13378(10) 0.41813(9) 0.20986(9) 0.0350(3) Uani 1.000000 .
F1 F 0.0715(3) 0.1816(3) 0.5981(3) 0.0661(11) Uani 1.000000 .
F2 F -0.0674(3) 0.1042(3) 0.6763(3) 0.0797(14) Uani 1.000000 .
F3 F -0.2497(3) 0.0504(4) 0.6115(3) 0.0985(17) Uani 1.000000 .
F4 F -0.2921(3) 0.0816(4) 0.4699(3) 0.1010(18) Uani 1.000000 .
F5 F -0.1559(3) 0.1609(3) 0.3927(3) 0.0699(11) Uani 1.000000 .
F6 F 0.2326(3) -0.0009(2) 0.2218(2) 0.0608(10) Uani 1.000000 .
F7 F 0.2285(4) -0.1496(3) 0.1056(4) 0.0960(16) Uani 1.000000 .
F8 F 0.1616(5) -0.1812(3) -0.0530(3) 0.111(2) Uani 1.000000 .
F9 F 0.0971(4) -0.0629(3) -0.0948(3) 0.1052(19) Uani 1.000000 .
F10 F 0.1026(3) 0.0872(3) 0.0206(2) 0.0687(11) Uani 1.000000 .
F11 F 0.6021(3) 0.2514(3) 0.2083(2) 0.0619(10) Uani 1.000000 .
F12 F 0.6543(4) 0.1151(3) 0.1203(3) 0.0895(15) Uani 1.000000 .
F13 F 0.5937(3) 0.0390(2) -0.0428(3) 0.0824(14) Uani 1.000000 .
F14 F 0.4779(3) 0.0989(3) -0.1173(2) 0.0841(14) Uani 1.000000 .
F15 F 0.4262(3) 0.2350(3) -0.0303(2) 0.0716(12) Uani 1.000000 .
F16 F 0.8698(2) 0.6108(2) 0.2479(2) 0.0531(9) Uani 1.000000 .
F17 F 1.0163(3) 0.7068(3) 0.1896(3) 0.0750(12) Uani 1.000000 .
F18 F 0.9977(3) 0.8329(3) 0.1267(3) 0.0814(14) Uani 1.000000 .
F19 F 0.8305(4) 0.8641(3) 0.1259(3) 0.0790(13) Uani 1.000000 .
F20 F 0.6820(3) 0.7659(2) 0.1806(2) 0.0575(9) Uani 1.000000 .
F21 F 0.4775(3) 0.8355(2) 0.4608(2) 0.0548(9) Uani 1.000000 .
F22 F 0.4844(3) 0.9878(2) 0.5756(2) 0.0654(11) Uani 1.000000 .
F23 F 0.5332(3) 1.0143(2) 0.7367(2) 0.0670(11) Uani 1.000000 .
F24 F 0.5788(3) 0.8907(2) 0.78461(19) 0.0574(10) Uani 1.000000 .
F25 F 0.5829(3) 0.7415(2) 0.6694(2) 0.0513(9) Uani 1.000000 .
O1 O 0.3735(2) 0.4253(2) 0.2735(2) 0.0299(7) Uani 1.000000 .
N1 N 0.5945(3) 0.6410(3) 0.3683(2) 0.0287(9) Uani 1.000000 .
N2 N 0.5631(3) 0.4876(2) 0.2162(2) 0.0276(9) Uani 1.000000 .
N3 N 0.2573(3) 0.2932(2) 0.2375(2) 0.0259(8) Uani 1.000000 .
N4 N 0.1074(3) 0.1996(3) 0.3122(3) 0.0321(9) Uani 1.000000 .
C1 C 0.5924(3) 0.7082(3) 0.4382(3) 0.0300(11) Uani 1.000000 .
C2 C 0.6670(4) 0.7868(3) 0.4394(3) 0.0357(12) Uani 1.000000 .
H2 H 0.6819(4) 0.8418(3) 0.4802(3) 0.0428(14) Uiso 1.000000 R
C3 C 0.7121(4) 0.7677(3) 0.3717(3) 0.0366(12) Uani 1.000000 .
H3 H 0.7640(4) 0.8068(3) 0.3570(3) 0.0439(14) Uiso 1.000000 R
C4 C 0.6661(4) 0.6766(3) 0.3262(3) 0.0317(11) Uani 1.000000 .
C5 C 0.6874(3) 0.6324(3) 0.2493(3) 0.0299(11) Uani 1.000000 .
C6 C 0.6427(3) 0.5448(3) 0.2000(3) 0.0290(10) Uani 1.000000 .
C7 C 0.6775(4) 0.5021(3) 0.1266(3) 0.0330(11) Uani 1.000000 .
H7 H 0.7284(4) 0.5286(3) 0.1009(3) 0.0396(13) Uiso 1.000000 R
C8 C 0.6236(3) 0.4173(3) 0.1020(3) 0.0319(11) Uani 1.000000 .
H8 H 0.6317(3) 0.3729(3) 0.0569(3) 0.0383(13) Uiso 1.000000 R
C9 C 0.5507(3) 0.4060(3) 0.1567(3) 0.0267(10) Uani 1.000000 .
C10 C 0.4825(3) 0.3226(3) 0.1452(3) 0.0271(10) Uani 1.000000 .
C11 C 0.3937(3) 0.2943(3) 0.1725(3) 0.0256(10) Uani 1.000000 .
C12 C 0.3437(3) 0.3448(3) 0.2322(3) 0.0271(10) Uani 1.000000 .
C13 C 0.3301(3) 0.2089(3) 0.1467(3) 0.0283(10) Uani 1.000000 .
H13 H 0.3397(3) 0.1600(3) 0.1084(3) 0.0340(12) Uiso 1.000000 R
C14 C 0.2489(3) 0.2082(3) 0.1880(3) 0.0275(10) Uani 1.000000 .
C15 C 0.1731(4) 0.1334(3) 0.1881(3) 0.0312(11) Uani 1.000000 .
C16 C 0.1081(4) 0.1298(3) 0.2473(3) 0.0329(11) Uani 1.000000 .
C17 C 0.0405(4) 0.0510(3) 0.2556(4) 0.0452(14) Uani 1.000000 .
H17 H 0.0258(4) -0.0059(3) 0.2179(4) 0.0542(17) Uiso 1.000000 R
C18 C 0.0021(4) 0.0732(3) 0.3266(4) 0.0444(14) Uani 1.000000 .
H18 H -0.0443(4) 0.0351(3) 0.3476(4) 0.0533(17) Uiso 1.000000 R
C19 C 0.0464(4) 0.1670(3) 0.3643(3) 0.0344(11) Uani 1.000000 .
C20 C 0.0398(4) 0.2145(3) 0.4459(3) 0.0331(11) Uani 1.000000 .
C21 C 0.1073(4) 0.2970(3) 0.4876(3) 0.0333(11) Uani 1.000000 .
C22 C 0.1075(4) 0.3593(3) 0.5632(3) 0.0384(12) Uani 1.000000 .
H22 H 0.0576(4) 0.3511(3) 0.5962(3) 0.0461(15) Uiso 1.000000 R
C23 C 0.1863(4) 0.4333(3) 0.5855(3) 0.0381(12) Uani 1.000000 .
H23 H 0.1950(4) 0.4803(3) 0.6344(3) 0.0457(15) Uiso 1.000000 R
C24 C 0.2518(4) 0.4315(3) 0.5279(3) 0.0323(11) Uani 1.000000 .
C25 C 0.3354(4) 0.4920(3) 0.5151(3) 0.0304(11) Uani 1.000000 .
C26 C 0.3781(4) 0.4719(3) 0.4430(3) 0.0330(11) Uani 1.000000 .
H26 H 0.3617(4) 0.4142(3) 0.4068(3) 0.0396(13) Uiso 1.000000 R
C27 C 0.4465(3) 0.5416(3) 0.4273(3) 0.0288(10) Uani 1.000000 .
C28 C 0.4635(3) 0.6198(3) 0.4949(3) 0.0284(10) Uani 1.000000 .
C29 C 0.5288(3) 0.6999(3) 0.4967(3) 0.0301(11) Uani 1.000000 .
C30 C 0.5305(4) 0.7835(3) 0.5618(3) 0.0319(11) Uani 1.000000 .
C31 C 0.5562(4) 0.8009(3) 0.6441(3) 0.0350(12) Uani 1.000000 .
C32 C 0.5561(4) 0.8773(3) 0.7044(3) 0.0409(13) Uani 1.000000 .
C33 C 0.5322(4) 0.9396(3) 0.6793(3) 0.0411(13) Uani 1.000000 .
C34 C 0.5068(4) 0.9255(3) 0.5990(4) 0.0416(13) Uani 1.000000 .
C35 C 0.5042(4) 0.8481(3) 0.5397(3) 0.0373(12) Uani 1.000000 .
C36 C 0.7705(4) 0.6857(3) 0.2166(3) 0.0323(11) Uani 1.000000 .
C37 C 0.8570(4) 0.6718(4) 0.2170(3) 0.0399(13) Uani 1.000000 .
C38 C 0.9338(4) 0.7213(4) 0.1869(4) 0.0502(15) Uani 1.000000 .
C39 C 0.9251(5) 0.7859(4) 0.1565(4) 0.0532(17) Uani 1.000000 .
C40 C 0.8407(5) 0.8010(4) 0.1556(4) 0.0522(17) Uani 1.000000 .
C41 C 0.7642(4) 0.7516(3) 0.1847(3) 0.0415(13) Uani 1.000000 .
C42 C 0.5124(4) 0.2480(3) 0.0919(3) 0.0328(11) Uani 1.000000 .
C43 C 0.5721(4) 0.2157(4) 0.1276(4) 0.0401(13) Uani 1.000000 .
C44 C 0.5989(5) 0.1458(4) 0.0832(4) 0.0523(16) Uani 1.000000 .
C45 C 0.5677(5) 0.1069(4) 0.0006(4) 0.0538(17) Uani 1.000000 .
C46 C 0.5093(4) 0.1368(4) -0.0367(4) 0.0490(16) Uani 1.000000 .
C47 C 0.4822(4) 0.2067(4) 0.0089(4) 0.0420(13) Uani 1.000000 .
C48 C 0.1686(4) 0.0488(3) 0.1249(3) 0.0345(12) Uani 1.000000 .
C49 C 0.1995(4) -0.0138(4) 0.1444(4) 0.0450(14) Uani 1.000000 .
C50 C 0.1965(5) -0.0915(4) 0.0835(5) 0.0615(19) Uani 1.000000 .
C51 C 0.1627(6) -0.1063(4) 0.0048(5) 0.063(2) Uani 1.000000 .
C52 C 0.1311(6) -0.0471(5) -0.0165(4) 0.063(2) Uani 1.000000 .
C53 C 0.1348(5) 0.0302(4) 0.0436(4) 0.0476(15) Uani 1.000000 .
C54 C -0.0365(4) 0.1738(3) 0.4908(3) 0.0386(12) Uani 1.000000 .
C55 C -0.1309(4) 0.1470(4) 0.4611(4) 0.0481(15) Uani 1.000000 .
C56 C -0.2015(5) 0.1050(5) 0.5010(5) 0.0633(19) Uani 1.000000 .
C57 C -0.1805(5) 0.0900(5) 0.5730(4) 0.0608(18) Uani 1.000000 .
C58 C -0.0887(5) 0.1179(4) 0.6052(4) 0.0567(17) Uani 1.000000 .
C59 C -0.0185(4) 0.1587(4) 0.5648(4) 0.0447(14) Uani 1.000000 .
C60 C 0.0263(4) 0.4060(4) 0.1470(4) 0.0412(13) Uani 1.000000 .
C61 C 0.0194(5) 0.3824(5) 0.0617(4) 0.0622(19) Uani 1.000000 .
H61 H 0.0699(5) 0.3708(5) 0.0337(4) 0.075(2) Uiso 1.000000 R
C62 C -0.0623(6) 0.3759(6) 0.0176(5) 0.085(3) Uani 1.000000 .
H62 H -0.0660(6) 0.3612(6) -0.0404(5) 0.102(3) Uiso 1.000000 R
C63 C -0.1373(6) 0.3902(5) 0.0566(5) 0.074(2) Uani 1.000000 .
H63 H -0.1933(6) 0.3829(5) 0.0256(5) 0.089(3) Uiso 1.000000 R
C64 C -0.1308(5) 0.4155(5) 0.1416(5) 0.0644(19) Uani 1.000000 .
H64 H -0.1817(5) 0.4271(5) 0.1690(5) 0.077(2) Uiso 1.000000 R
C65 C -0.0494(5) 0.4238(4) 0.1866(4) 0.0525(16) Uani 1.000000 .
H65 H -0.0449(5) 0.4417(4) 0.2447(4) 0.0631(19) Uiso 1.000000 R
C66 C 0.1699(4) 0.5312(4) 0.2764(4) 0.0440(14) Uani 1.000000 .
C67 C 0.1511(6) 0.5977(4) 0.2513(5) 0.078(3) Uani 1.000000 .
H67 H 0.1131(6) 0.5831(4) 0.2014(5) 0.094(3) Uiso 1.000000 R
C68 C 0.1883(7) 0.6847(5) 0.2998(6) 0.100(4) Uani 1.000000 .
H68 H 0.1773(7) 0.7295(5) 0.2823(6) 0.120(4) Uiso 1.000000 R
C69 C 0.2417(6) 0.7053(5) 0.3740(6) 0.092(3) Uani 1.000000 .
H69 H 0.2665(6) 0.7643(5) 0.4072(6) 0.110(4) Uiso 1.000000 R
C70 C 0.2591(6) 0.6412(4) 0.3998(5) 0.072(2) Uani 1.000000 .
H70 H 0.2951(6) 0.6560(4) 0.4508(5) 0.087(3) Uiso 1.000000 R
C71 C 0.2234(4) 0.5536(4) 0.3504(4) 0.0515(16) Uani 1.000000 .
H71 H 0.2362(4) 0.5095(4) 0.3679(4) 0.0618(19) Uiso 1.000000 R
C72 C 0.2202(4) 0.4178(4) 0.1356(3) 0.0397(12) Uani 1.000000 .
C73 C 0.2158(4) 0.3365(4) 0.0798(3) 0.0425(13) Uani 1.000000 .
H73 H 0.1674(4) 0.2851(4) 0.0795(3) 0.0510(16) Uiso 1.000000 R
C74 C 0.2830(5) 0.3324(5) 0.0252(4) 0.0570(17) Uani 1.000000 .
H74 H 0.2802(5) 0.2776(5) -0.0118(4) 0.068(2) Uiso 1.000000 R
C75 C 0.3534(6) 0.4064(6) 0.0239(5) 0.066(2) Uani 1.000000 .
H75 H 0.3986(6) 0.4026(6) -0.0136(5) 0.080(2) Uiso 1.000000 R
C76 C 0.3574(5) 0.4859(5) 0.0776(5) 0.069(2) Uani 1.000000 .
H76 H 0.4055(5) 0.5370(5) 0.0769(5) 0.082(2) Uiso 1.000000 R
C77 C 0.2905(5) 0.4918(4) 0.1338(4) 0.0549(16) Uani 1.000000 .
H77 H 0.2939(5) 0.5469(4) 0.1705(4) 0.0658(19) Uiso 1.000000 R
C78 C 0.0074(4) 0.3284(3) 0.3104(3) 0.0361(12) Uani 1.000000 .
C79 C 0.0013(4) 0.3903(4) 0.3823(4) 0.0475(14) Uani 1.000000 .
H79 H 0.0568(4) 0.4309(4) 0.4148(4) 0.0570(17) Uiso 1.000000 R
C80 C -0.0857(6) 0.3933(5) 0.4070(5) 0.069(2) Uani 1.000000 .
H80 H -0.0889(6) 0.4354(5) 0.4563(5) 0.082(2) Uiso 1.000000 R
C81 C -0.1681(5) 0.3344(5) 0.3593(6) 0.072(2) Uani 1.000000 .
H81 H -0.2271(5) 0.3362(5) 0.3763(6) 0.087(3) Uiso 1.000000 R
C82 C -0.1633(5) 0.2747(5) 0.2885(5) 0.0637(19) Uani 1.000000 .
H82 H -0.2193(5) 0.2353(5) 0.2558(5) 0.076(2) Uiso 1.000000 R
C83 C -0.0759(4) 0.2704(4) 0.2626(4) 0.0479(15) Uani 1.000000 .
H83 H -0.0735(4) 0.2283(4) 0.2129(4) 0.0575(17) Uiso 1.000000 R
N5 N 0.6249(8) 0.2872(6) 0.8842(6) 0.112(3) Uani 1.000000 .
C84 C 0.5854(8) 0.2707(6) 0.8214(6) 0.090(3) Uani 1.000000 .
C85 C 0.5347(9) 0.2496(10) 0.7412(7) 0.136(5) Uani 1.000000 .
H85a H 0.574(3) 0.233(7) 0.6983(7) 0.204(7) Uiso 1.000000 GR
H85b H 0.477(4) 0.201(5) 0.735(3) 0.204(7) Uiso 1.000000 GR
H85c H 0.519(6) 0.300(2) 0.737(3) 0.204(7) Uiso 1.000000 GR
N6 N 0.7773(8) -0.0522(6) 0.3289(8) 0.134(4) Uani 1.000000 .
C86 C 0.7525(7) -0.0225(6) 0.2828(8) 0.095(3) Uani 1.000000 .
C87 C 0.7256(11) 0.0167(9) 0.2253(9) 0.155(6) Uani 1.000000 .
H87a H 0.706(8) -0.027(2) 0.1711(19) 0.232(9) Uiso 1.000000 GR
H87b H 0.674(6) 0.038(7) 0.244(4) 0.232(9) Uiso 1.000000 GR
H87c H 0.779(3) 0.066(5) 0.222(6) 0.232(9) Uiso 1.000000 GR

loop_
_atom_site_aniso_label
_atom_site_aniso_U_11
_atom_site_aniso_U_22
_atom_site_aniso_U_33
_atom_site_aniso_U_12
_atom_site_aniso_U_13
_atom_site_aniso_U_23
Pd1 0.02261(19) 0.02395(19) 0.0263(2) 0.00334(14) 0.00465(15) 0.00412(14)
Pd2 0.0237(2) 0.0271(2) 0.0325(2) 0.00754(15) 0.00463(16) 0.00504(15)
S1 0.0323(7) 0.0316(6) 0.0310(7) 0.0066(5) 0.0082(5) 0.0047(5)
S2 0.0298(7) 0.0333(7) 0.0356(7) 0.0019(5) 0.0099(5) 0.0050(5)
P1 0.0358(7) 0.0309(7) 0.0374(8) 0.0126(6) 0.0019(6) 0.0073(5)
F1 0.045(2) 0.080(3) 0.077(3) 0.0057(19) -0.000(2) 0.046(2)
F2 0.088(3) 0.081(3) 0.067(3) 0.001(2) 0.011(2) 0.047(2)
F3 0.059(3) 0.122(4) 0.098(4) -0.013(3) 0.040(3) 0.054(3)
F4 0.031(2) 0.144(5) 0.106(4) -0.005(3) 0.008(2) 0.042(3)
F5 0.043(2) 0.100(3) 0.065(3) 0.013(2) 0.0027(19) 0.036(2)
F6 0.063(2) 0.054(2) 0.071(3) 0.0250(19) 0.003(2) 0.0218(18)
F7 0.101(4) 0.053(3) 0.142(5) 0.045(3) 0.029(3) 0.021(3)
F8 0.145(5) 0.051(2) 0.101(4) 0.026(3) 0.040(4) -0.024(2)
F9 0.144(5) 0.086(3) 0.045(3) 0.010(3) 0.001(3) -0.013(2)
F10 0.091(3) 0.058(2) 0.046(2) 0.012(2) -0.006(2) 0.0120(17)
F11 0.065(3) 0.072(2) 0.054(2) 0.039(2) -0.0048(19) 0.0100(18)
F12 0.094(4) 0.084(3) 0.118(4) 0.067(3) 0.014(3) 0.032(3)
F13 0.082(3) 0.038(2) 0.118(4) 0.028(2) 0.046(3) -0.001(2)
F14 0.081(3) 0.083(3) 0.054(2) 0.026(2) 0.007(2) -0.028(2)
F15 0.078(3) 0.096(3) 0.039(2) 0.052(2) -0.007(2) -0.0066(19)
F16 0.046(2) 0.061(2) 0.061(2) 0.0245(17) 0.0101(17) 0.0222(17)
F17 0.035(2) 0.082(3) 0.094(3) 0.0091(19) 0.025(2) 0.017(2)
F18 0.071(3) 0.059(2) 0.088(3) -0.015(2) 0.045(2) 0.020(2)
F19 0.103(4) 0.054(2) 0.083(3) 0.008(2) 0.026(3) 0.043(2)
F20 0.052(2) 0.060(2) 0.072(3) 0.0196(18) 0.0116(19) 0.0358(19)
F21 0.081(3) 0.0475(19) 0.0375(19) 0.0272(18) -0.0066(18) 0.0090(15)
F22 0.095(3) 0.044(2) 0.064(2) 0.033(2) 0.003(2) 0.0145(17)
F23 0.102(3) 0.044(2) 0.049(2) 0.035(2) 0.010(2) -0.0060(16)
F24 0.084(3) 0.054(2) 0.0276(18) 0.0249(19) -0.0010(17) -0.0004(14)
F25 0.071(2) 0.0439(18) 0.0376(18) 0.0246(17) -0.0113(17) 0.0056(14)
O1 0.0272(17) 0.0253(16) 0.0303(18) 0.0058(13) 0.0033(14) 0.0013(13)
N1 0.029(2) 0.033(2) 0.022(2) 0.0101(17) 0.0062(17) 0.0056(16)
N2 0.025(2) 0.028(2) 0.026(2) 0.0031(16) 0.0027(17) 0.0073(16)
N3 0.026(2) 0.0242(19) 0.026(2) 0.0062(16) 0.0029(16) 0.0065(15)
N4 0.026(2) 0.027(2) 0.037(2) 0.0026(17) 0.0093(18) 0.0062(17)
C1 0.030(3) 0.025(2) 0.030(3) 0.0075(19) 0.002(2) 0.0024(19)
C2 0.037(3) 0.025(2) 0.037(3) 0.003(2) 0.002(2) 0.004(2)
C3 0.034(3) 0.027(2) 0.038(3) -0.004(2) 0.003(2) 0.008(2)
C4 0.027(3) 0.026(2) 0.036(3) 0.0011(19) 0.001(2) 0.008(2)
C5 0.025(2) 0.029(2) 0.032(3) 0.0028(19) 0.005(2) 0.0106(19)
C6 0.028(2) 0.028(2) 0.030(3) 0.0063(19) 0.002(2) 0.0092(19)
C7 0.028(3) 0.038(3) 0.030(3) 0.005(2) 0.011(2) 0.011(2)
C8 0.025(2) 0.036(3) 0.031(3) 0.008(2) 0.011(2) 0.007(2)
C9 0.022(2) 0.031(2) 0.025(2) 0.0099(19) 0.0048(19) 0.0047(18)
C10 0.025(2) 0.025(2) 0.028(3) 0.0065(18) 0.009(2) 0.0045(18)
C11 0.021(2) 0.027(2) 0.026(2) 0.0030(18) 0.0056(19) 0.0077(18)
C12 0.026(2) 0.023(2) 0.029(3) 0.0060(18) 0.001(2) 0.0064(18)
C13 0.027(2) 0.025(2) 0.031(3) 0.0090(19) 0.005(2) 0.0048(18)
C14 0.025(2) 0.028(2) 0.031(3) 0.0103(19) 0.005(2) 0.0096(19)
C15 0.029(3) 0.025(2) 0.035(3) 0.0050(19) 0.004(2) 0.0057(19)
C16 0.026(3) 0.035(3) 0.032(3) 0.005(2) 0.004(2) 0.007(2)
C17 0.041(3) 0.026(3) 0.057(4) 0.000(2) 0.013(3) 0.007(2)
C18 0.041(3) 0.030(3) 0.051(4) -0.000(2) 0.014(3) 0.010(2)
C19 0.030(3) 0.030(3) 0.040(3) 0.006(2) 0.009(2) 0.009(2)
C20 0.025(2) 0.031(3) 0.042(3) 0.006(2) 0.009(2) 0.014(2)
C21 0.027(3) 0.035(3) 0.038(3) 0.009(2) 0.013(2) 0.013(2)
C22 0.037(3) 0.041(3) 0.038(3) 0.009(2) 0.017(2) 0.015(2)
C23 0.040(3) 0.033(3) 0.036(3) 0.004(2) 0.012(2) 0.011(2)
C24 0.032(3) 0.033(3) 0.030(3) 0.007(2) 0.005(2) 0.012(2)
C25 0.031(3) 0.032(3) 0.025(3) 0.008(2) 0.001(2) 0.0065(19)
C26 0.032(3) 0.032(3) 0.029(3) 0.009(2) 0.003(2) 0.003(2)
C27 0.022(2) 0.030(2) 0.033(3) 0.0074(19) 0.003(2) 0.0078(19)
C28 0.028(2) 0.034(3) 0.021(2) 0.010(2) 0.002(2) 0.0044(18)
C29 0.027(2) 0.028(2) 0.028(3) 0.0058(19) -0.002(2) 0.0035(19)
C30 0.032(3) 0.026(2) 0.031(3) 0.006(2) 0.004(2) 0.0020(19)
C31 0.038(3) 0.033(3) 0.033(3) 0.011(2) -0.000(2) 0.008(2)
C32 0.046(3) 0.035(3) 0.033(3) 0.008(2) 0.002(3) 0.002(2)
C33 0.048(3) 0.034(3) 0.035(3) 0.013(2) 0.007(3) 0.001(2)
C34 0.048(3) 0.031(3) 0.050(4) 0.019(2) 0.006(3) 0.012(2)
C35 0.041(3) 0.033(3) 0.035(3) 0.010(2) 0.004(2) 0.010(2)
C36 0.034(3) 0.026(2) 0.028(3) -0.000(2) 0.005(2) 0.0049(19)
C37 0.029(3) 0.045(3) 0.034(3) 0.000(2) 0.007(2) 0.008(2)
C38 0.035(3) 0.051(4) 0.048(4) 0.003(3) 0.008(3) 0.001(3)
C39 0.051(4) 0.043(3) 0.046(4) -0.009(3) 0.018(3) 0.010(3)
C40 0.065(4) 0.035(3) 0.046(4) -0.005(3) 0.011(3) 0.019(3)
C41 0.047(3) 0.035(3) 0.036(3) 0.004(2) 0.005(3) 0.010(2)
C42 0.027(3) 0.026(2) 0.040(3) 0.007(2) 0.010(2) 0.004(2)
C43 0.034(3) 0.036(3) 0.051(4) 0.015(2) 0.014(3) 0.010(2)
C44 0.051(4) 0.043(3) 0.069(4) 0.022(3) 0.019(3) 0.019(3)
C45 0.052(4) 0.027(3) 0.074(5) 0.012(3) 0.032(3) 0.003(3)
C46 0.043(3) 0.039(3) 0.046(4) 0.007(3) 0.014(3) -0.008(3)
C47 0.034(3) 0.042(3) 0.043(3) 0.012(2) 0.006(3) 0.002(2)
C48 0.028(3) 0.022(2) 0.045(3) -0.0006(19) 0.009(2) 0.006(2)
C49 0.040(3) 0.035(3) 0.054(4) 0.007(2) 0.008(3) 0.008(2)
C50 0.049(4) 0.036(3) 0.095(6) 0.012(3) 0.022(4) 0.015(3)
C51 0.067(5) 0.036(3) 0.063(5) 0.002(3) 0.026(4) -0.005(3)
C52 0.074(5) 0.051(4) 0.036(4) 0.002(3) 0.011(3) -0.008(3)
C53 0.049(4) 0.036(3) 0.044(4) 0.003(3) 0.009(3) 0.005(2)
C54 0.034(3) 0.032(3) 0.044(3) 0.005(2) 0.015(2) 0.009(2)
C55 0.039(3) 0.053(4) 0.047(4) 0.006(3) 0.008(3) 0.019(3)
C56 0.029(3) 0.075(5) 0.070(5) -0.001(3) 0.012(3) 0.018(4)
C57 0.047(4) 0.063(4) 0.063(5) -0.002(3) 0.025(3) 0.026(3)
C58 0.061(4) 0.053(4) 0.054(4) 0.005(3) 0.015(3) 0.027(3)
C59 0.037(3) 0.041(3) 0.051(4) 0.003(2) 0.004(3) 0.018(3)
C60 0.042(3) 0.038(3) 0.042(3) 0.014(2) -0.004(3) 0.009(2)
C61 0.058(4) 0.086(5) 0.047(4) 0.041(4) -0.001(3) 0.010(3)
C62 0.074(6) 0.129(8) 0.051(5) 0.056(5) -0.015(4) 0.003(4)
C63 0.057(5) 0.089(6) 0.072(5) 0.036(4) -0.011(4) 0.008(4)
C64 0.055(4) 0.075(5) 0.071(5) 0.039(4) 0.002(4) 0.014(4)
C65 0.044(4) 0.064(4) 0.052(4) 0.030(3) -0.001(3) 0.010(3)
C66 0.039(3) 0.040(3) 0.051(4) 0.017(2) -0.002(3) 0.007(2)
C67 0.098(6) 0.042(4) 0.086(6) 0.030(4) -0.043(5) -0.002(3)
C68 0.116(8) 0.042(4) 0.126(8) 0.036(4) -0.053(6) -0.004(4)
C69 0.091(6) 0.048(4) 0.113(7) 0.036(4) -0.042(6) -0.021(4)
C70 0.075(5) 0.048(4) 0.077(5) 0.024(4) -0.033(4) -0.009(3)
C71 0.048(4) 0.042(3) 0.063(4) 0.020(3) -0.007(3) 0.009(3)
C72 0.042(3) 0.044(3) 0.038(3) 0.017(2) 0.007(3) 0.016(2)
C73 0.043(3) 0.052(3) 0.036(3) 0.024(3) 0.004(3) 0.011(2)
C74 0.071(5) 0.079(5) 0.039(4) 0.045(4) 0.010(3) 0.023(3)
C75 0.079(5) 0.097(6) 0.058(4) 0.052(5) 0.033(4) 0.048(4)
C76 0.058(4) 0.075(5) 0.085(5) 0.014(4) 0.028(4) 0.050(4)
C77 0.061(4) 0.052(4) 0.055(4) 0.017(3) 0.016(3) 0.023(3)
C78 0.034(3) 0.035(3) 0.040(3) 0.014(2) 0.004(2) 0.010(2)
C79 0.038(3) 0.048(3) 0.053(4) 0.019(3) 0.010(3) 0.005(3)
C80 0.063(5) 0.079(5) 0.073(5) 0.045(4) 0.029(4) 0.012(4)
C81 0.046(4) 0.078(5) 0.106(7) 0.038(4) 0.028(4) 0.028(5)
C82 0.030(3) 0.061(4) 0.096(6) 0.012(3) 0.006(3) 0.023(4)
C83 0.030(3) 0.049(3) 0.058(4) 0.011(3) 0.002(3) 0.009(3)
N5 0.158(9) 0.094(6) 0.083(6) 0.028(6) 0.021(6) 0.036(5)
C84 0.120(9) 0.084(6) 0.070(6) 0.029(6) 0.036(6) 0.032(5)
C85 0.108(10) 0.216(15) 0.095(8) 0.059(10) 0.017(7) 0.057(9)
N6 0.134(9) 0.064(5) 0.185(11) -0.012(5) -0.011(8) 0.060(6)
C86 0.076(6) 0.053(5) 0.130(9) 0.000(4) -0.008(6) 0.011(5)
C87 0.168(13) 0.139(11) 0.158(12) 0.060(10) -0.064(10) 0.040(9)

loop_
_atom_type_symbol
_atom_type_scat_dispersion_real
_atom_type_scat_dispersion_imag
_atom_type_scat_Cromer_Mann_a1
_atom_type_scat_Cromer_Mann_a2
_atom_type_scat_Cromer_Mann_a3
_atom_type_scat_Cromer_Mann_a4
_atom_type_scat_Cromer_Mann_b1
_atom_type_scat_Cromer_Mann_b2
_atom_type_scat_Cromer_Mann_b3
_atom_type_scat_Cromer_Mann_b4
_atom_type_scat_Cromer_Mann_c
_atom_type_scat_source
_atom_type_scat_dispersion_source
C 0.00347 0.00161 2.31000 1.02000 1.58860 0.86500 20.84390 10.20750 0.56870 51.65120 0.215599998832 'International Tables Volume C Table 6.1.1.4 (pp. 500-502)' 'Henke, Gullikson and Davis, At. Data and Nucl. Data Tables, 1993, 54, 2'
F 0.01794 0.01033 3.53920 2.64120 1.51700 1.02430 10.28250 4.29440 0.26150 26.14760 0.277599990368 'International Tables Volume C Table 6.1.1.4 (pp. 500-502)' 'Henke, Gullikson and Davis, At. Data and Nucl. Data Tables, 1993, 54, 2'
H 0.00000 0.00000 0.49300 0.32291 0.14019 0.04081 10.51090 26.12570 3.14236 57.79970 0.0030380000826 'International Tables Volume C Table 6.1.1.4 (pp. 500-502)' 'Henke, Gullikson and Davis, At. Data and Nucl. Data Tables, 1993, 54, 2'
O 0.01158 0.00611 3.04850 2.28680 1.54630 0.86700 13.27710 5.70110 0.32390 32.90890 0.250800013542 'International Tables Volume C Table 6.1.1.4 (pp. 500-502)' 'Henke, Gullikson and Davis, At. Data and Nucl. Data Tables, 1993, 54, 2'
N 0.00653 0.00323 12.21260 3.13220 2.01250 1.16630 0.00570 9.89330 28.99750 0.58260 -11.5290002823 'International Tables Volume C Table 6.1.1.4 (pp. 500-502)' 'Henke, Gullikson and Davis, At. Data and Nucl. Data Tables, 1993, 54, 2'
P 0.10434 0.09671 6.43450 4.17910 1.78000 1.49080 1.90670 27.15700 0.52600 68.16450 1.11489999294 'International Tables Volume C Table 6.1.1.4 (pp. 500-502)' 'Henke, Gullikson and Davis, At. Data and Nucl. Data Tables, 1993, 54, 2'
S 0.12424 0.12443 6.90530 5.20340 1.43790 1.58630 1.46790 22.21510 0.25360 56.17200 0.866900026798 'International Tables Volume C Table 6.1.1.4 (pp. 500-502)' 'Henke, Gullikson and Davis, At. Data and Nucl. Data Tables, 1993, 54, 2'
Pd -0.98845 1.01473 19.33190 15.50170 5.29537 0.60584 0.69866 7.98929 25.20520 76.89860 5.26593017578 'International Tables Volume C Table 6.1.1.4 (pp. 500-502)' 'Henke, Gullikson and Davis, At. Data and Nucl. Data Tables, 1993, 54, 2'

loop_
_geom_angle_atom_site_label_1
_geom_angle_atom_site_label_2
_geom_angle_atom_site_label_3
_geom_angle
_geom_angle_site_symmetry_1
_geom_angle_site_symmetry_3
_geom_angle_publ_flag
N1 Pd1 O1 161.70(15) . . ?
N2 Pd1 O1 93.29(14) . . ?
N2 Pd1 N1 94.87(15) . . ?
C27 Pd1 O1 86.72(16) . . ?
C27 Pd1 N1 88.10(18) . . ?
C27 Pd1 N2 169.83(18) . . ?
N3 Pd2 P1 98.08(11) . . ?
N4 Pd2 P1 166.41(11) . . ?
N4 Pd2 N3 83.36(15) . . ?
C78 Pd2 P1 86.59(16) . . ?
C78 Pd2 N3 174.32(18) . . ?
C78 Pd2 N4 91.35(19) . . ?
C28 S1 C25 91.5(2) . . ?
C24 S2 C21 92.9(2) . . ?
C60 P1 Pd2 119.47(19) . . ?
C66 P1 Pd2 114.8(2) . . ?
C66 P1 C60 104.0(3) . . ?
C72 P1 Pd2 109.95(18) . . ?
C72 P1 C60 102.7(3) . . ?
C72 P1 C66 104.2(3) . . ?
C12 O1 Pd1 139.2(3) . . ?
C1 N1 Pd1 127.8(3) . . ?
C4 N1 Pd1 123.8(3) . . ?
C4 N1 C1 107.1(4) . . ?
C6 N2 Pd1 121.7(3) . . ?
C9 N2 Pd1 132.0(3) . . ?
C9 N2 C6 105.6(4) . . ?
C12 N3 Pd2 133.8(3) . . ?
C14 N3 Pd2 117.2(3) . . ?
C14 N3 C12 106.6(4) . . ?
C16 N4 Pd2 111.4(3) . . ?
C19 N4 Pd2 130.8(3) . . ?
C19 N4 C16 107.3(4) . . ?
C2 C1 N1 108.2(4) . . ?
C29 C1 N1 125.4(4) . . ?
C29 C1 C2 126.4(4) . . ?
H2 C2 C1 126.0(3) . . ?
C3 C2 C1 108.1(4) . . ?
C3 C2 H2 126.0(3) . . ?
H3 C3 C2 126.3(3) . . ?
C4 C3 C2 107.4(5) . . ?
C4 C3 H3 126.3(3) . . ?
C3 C4 N1 109.1(4) . . ?
C5 C4 N1 125.3(4) . . ?
C5 C4 C3 125.5(5) . . ?
C6 C5 C4 128.3(5) . . ?
C36 C5 C4 115.1(4) . . ?
C36 C5 C6 116.5(4) . . ?
C5 C6 N2 125.4(5) . . ?
C7 C6 N2 110.6(4) . . ?
C7 C6 C5 123.9(5) . . ?
H7 C7 C6 126.5(3) . . ?
C8 C7 C6 107.0(4) . . ?
C8 C7 H7 126.5(3) . . ?
H8 C8 C7 126.0(3) . . ?
C9 C8 C7 108.0(4) . . ?
C9 C8 H8 126.0(3) . . ?
C8 C9 N2 108.5(4) . . ?
C10 C9 N2 130.8(4) . . ?
C10 C9 C8 120.7(4) . . ?
C11 C10 C9 133.9(4) . . ?
C42 C10 C9 112.7(4) . . ?
C42 C10 C11 113.4(4) . . ?
C12 C11 C10 130.2(4) . . ?
C13 C11 C10 126.1(4) . . ?
C13 C11 C12 103.7(4) . . ?
N3 C12 O1 121.3(4) . . ?
C11 C12 O1 127.7(4) . . ?
C11 C12 N3 110.9(4) . . ?
H13 C13 C11 125.8(3) . . ?
C14 C13 C11 108.5(4) . . ?
C14 C13 H13 125.8(3) . . ?
C13 C14 N3 110.1(4) . . ?
C15 C14 N3 122.8(4) . . ?
C15 C14 C13 126.7(4) . . ?
C16 C15 C14 125.9(5) . . ?
C48 C15 C14 116.2(5) . . ?
C48 C15 C16 117.5(4) . . ?
C15 C16 N4 124.7(4) . . ?
C17 C16 N4 108.9(5) . . ?
C17 C16 C15 125.9(5) . . ?
H17 C17 C16 125.9(3) . . ?
C18 C17 C16 108.1(5) . . ?
C18 C17 H17 125.9(3) . . ?
H18 C18 C17 126.7(3) . . ?
C19 C18 C17 106.6(5) . . ?
C19 C18 H18 126.7(3) . . ?
C18 C19 N4 108.9(4) . . ?
C20 C19 N4 125.2(4) . . ?
C20 C19 C18 125.2(5) . . ?
C21 C20 C19 121.8(5) . . ?
C54 C20 C19 118.7(4) . . ?
C54 C20 C21 119.4(5) . . ?
C20 C21 S2 120.3(4) . . ?
C22 C21 S2 109.0(4) . . ?
C22 C21 C20 130.6(5) . . ?
H22 C22 C21 122.5(3) . . ?
C23 C22 C21 114.9(5) . . ?
C23 C22 H22 122.5(3) . . ?
H23 C23 C22 123.5(3) . . ?
C24 C23 C22 113.0(5) . . ?
C24 C23 H23 123.5(3) . . ?
C23 C24 S2 110.0(4) . . ?
C25 C24 S2 113.5(4) . . ?
C25 C24 C23 136.0(5) . . ?
C24 C25 S1 128.5(4) . . ?
C26 C25 S1 109.8(4) . . ?
C26 C25 C24 121.0(4) . . ?
H26 C26 C25 121.7(3) . . ?
C27 C26 C25 116.7(5) . . ?
C27 C26 H26 121.7(3) . . ?
C26 C27 Pd1 119.6(4) . . ?
C28 C27 Pd1 130.1(4) . . ?
C28 C27 C26 110.2(5) . . ?
C27 C28 S1 111.6(4) . . ?
C29 C28 S1 125.4(4) . . ?
C29 C28 C27 123.0(5) . . ?
C28 C29 C1 122.9(4) . . ?
C30 C29 C1 116.8(4) . . ?
C30 C29 C28 120.3(5) . . ?
C31 C30 C29 123.3(5) . . ?
C35 C30 C29 120.4(4) . . ?
C35 C30 C31 116.3(5) . . ?
C30 C31 F25 119.3(4) . . ?
C32 C31 F25 117.3(5) . . ?
C32 C31 C30 123.4(5) . . ?
C31 C32 F24 121.6(5) . . ?
C33 C32 F24 120.4(5) . . ?
C33 C32 C31 118.0(5) . . ?
C32 C33 F23 118.7(5) . . ?
C34 C33 F23 120.7(5) . . ?
C34 C33 C32 120.6(5) . . ?
C33 C34 F22 119.6(5) . . ?
C35 C34 F22 119.5(5) . . ?
C35 C34 C33 120.9(5) . . ?
C30 C35 F21 119.8(5) . . ?
C34 C35 F21 119.5(5) . . ?
C34 C35 C30 120.7(5) . . ?
C37 C36 C5 121.8(5) . . ?
C41 C36 C5 121.6(5) . . ?
C41 C36 C37 116.5(5) . . ?
C36 C37 F16 120.5(5) . . ?
C38 C37 F16 117.7(5) . . ?
C38 C37 C36 121.8(6) . . ?
C37 C38 F17 119.9(6) . . ?
C39 C38 F17 120.0(6) . . ?
C39 C38 C37 120.1(6) . . ?
C38 C39 F18 120.6(7) . . ?
C40 C39 F18 120.0(6) . . ?
C40 C39 C38 119.3(6) . . ?
C39 C40 F19 120.4(6) . . ?
C41 C40 F19 118.9(7) . . ?
C41 C40 C39 120.7(6) . . ?
C36 C41 F20 119.1(5) . . ?
C40 C41 F20 119.4(5) . . ?
C40 C41 C36 121.6(6) . . ?
C43 C42 C10 119.4(5) . . ?
C47 C42 C10 124.3(5) . . ?
C47 C42 C43 116.3(5) . . ?
C42 C43 F11 119.3(5) . . ?
C44 C43 F11 118.4(5) . . ?
C44 C43 C42 122.2(6) . . ?
C43 C44 F12 120.4(6) . . ?
C45 C44 F12 119.9(6) . . ?
C45 C44 C43 119.7(6) . . ?
C44 C45 F13 119.9(7) . . ?
C46 C45 F13 120.2(6) . . ?
C46 C45 C44 119.9(5) . . ?
C45 C46 F14 120.5(5) . . ?
C47 C46 F14 119.7(6) . . ?
C47 C46 C45 119.8(6) . . ?
C42 C47 F15 119.9(5) . . ?
C46 C47 F15 118.0(5) . . ?
C46 C47 C42 122.1(6) . . ?
C49 C48 C15 122.1(5) . . ?
C53 C48 C15 121.0(5) . . ?
C53 C48 C49 116.9(5) . . ?
C48 C49 F6 120.4(5) . . ?
C50 C49 F6 118.7(6) . . ?
C50 C49 C48 120.9(6) . . ?
C49 C50 F7 118.4(7) . . ?
C51 C50 F7 121.9(7) . . ?
C51 C50 C49 119.7(7) . . ?
C50 C51 F8 118.7(8) . . ?
C52 C51 F8 120.1(7) . . ?
C52 C51 C50 121.1(6) . . ?
C51 C52 F9 120.5(6) . . ?
C53 C52 F9 120.3(7) . . ?
C53 C52 C51 119.2(7) . . ?
C48 C53 F10 120.1(5) . . ?
C52 C53 F10 117.7(6) . . ?
C52 C53 C48 122.2(6) . . ?
C55 C54 C20 122.0(5) . . ?
C59 C54 C20 122.7(5) . . ?
C59 C54 C55 115.3(5) . . ?
C54 C55 F5 120.2(5) . . ?
C56 C55 F5 118.0(6) . . ?
C56 C55 C54 121.8(6) . . ?
C55 C56 F4 119.1(7) . . ?
C57 C56 F4 119.9(6) . . ?
C57 C56 C55 121.0(6) . . ?
C56 C57 F3 120.2(7) . . ?
C58 C57 F3 121.0(7) . . ?
C58 C57 C56 118.8(6) . . ?
C57 C58 F2 119.3(6) . . ?
C59 C58 F2 120.6(6) . . ?
C59 C58 C57 120.1(6) . . ?
C54 C59 F1 119.7(5) . . ?
C58 C59 F1 117.3(5) . . ?
C58 C59 C54 123.0(6) . . ?
C61 C60 P1 122.1(5) . . ?
C65 C60 P1 119.2(4) . . ?
C65 C60 C61 118.6(5) . . ?
H61 C61 C60 120.1(4) . . ?
C62 C61 C60 119.8(7) . . ?
C62 C61 H61 120.1(5) . . ?
H62 C62 C61 119.4(5) . . ?
C63 C62 C61 121.2(8) . . ?
C63 C62 H62 119.4(4) . . ?
H63 C63 C62 120.2(4) . . ?
C64 C63 C62 119.7(7) . . ?
C64 C63 H63 120.2(4) . . ?
H64 C64 C63 120.1(4) . . ?
C65 C64 C63 119.8(7) . . ?
C65 C64 H64 120.1(5) . . ?
C64 C65 C60 120.8(6) . . ?
H65 C65 C60 119.6(3) . . ?
H65 C65 C64 119.6(5) . . ?
C67 C66 P1 121.7(5) . . ?
C71 C66 P1 119.0(4) . . ?
C71 C66 C67 119.1(5) . . ?
H67 C67 C66 119.9(4) . . ?
C68 C67 C66 120.2(7) . . ?
C68 C67 H67 119.9(5) . . ?
H68 C68 C67 120.2(5) . . ?
C69 C68 C67 119.5(7) . . ?
C69 C68 H68 120.2(5) . . ?
H69 C69 C68 119.5(5) . . ?
C70 C69 C68 121.0(7) . . ?
C70 C69 H69 119.5(4) . . ?
H70 C70 C69 120.1(4) . . ?
C71 C70 C69 119.8(7) . . ?
C71 C70 H70 120.1(4) . . ?
C70 C71 C66 120.5(6) . . ?
H71 C71 C66 119.8(3) . . ?
H71 C71 C70 119.8(4) . . ?
C73 C72 P1 117.5(4) . . ?
C77 C72 P1 123.4(5) . . ?
C77 C72 C73 119.0(6) . . ?
H73 C73 C72 120.2(4) . . ?
C74 C73 C72 119.6(6) . . ?
C74 C73 H73 120.2(4) . . ?
H74 C74 C73 119.4(4) . . ?
C75 C74 C73 121.2(7) . . ?
C75 C74 H74 119.4(4) . . ?
H75 C75 C74 120.3(4) . . ?
C76 C75 C74 119.4(7) . . ?
C76 C75 H75 120.3(5) . . ?
H76 C76 C75 119.7(5) . . ?
C77 C76 C75 120.6(7) . . ?
C77 C76 H76 119.7(4) . . ?
C76 C77 C72 120.3(7) . . ?
H77 C77 C72 119.9(4) . . ?
H77 C77 C76 119.9(4) . . ?
C79 C78 Pd2 122.1(4) . . ?
C83 C78 Pd2 119.5(4) . . ?
C83 C78 C79 118.4(5) . . ?
H79 C79 C78 119.6(3) . . ?
C80 C79 C78 120.8(6) . . ?
C80 C79 H79 119.6(4) . . ?
H80 C80 C79 119.9(4) . . ?
C81 C80 C79 120.2(7) . . ?
C81 C80 H80 119.9(4) . . ?
H81 C81 C80 120.1(4) . . ?
C82 C81 C80 119.8(7) . . ?
C82 C81 H81 120.1(4) . . ?
H82 C82 C81 119.6(4) . . ?
C83 C82 C81 120.8(6) . . ?
C83 C82 H82 119.6(4) . . ?
C82 C83 C78 120.0(6) . . ?
H83 C83 C78 120.0(4) . . ?
H83 C83 C82 120.0(4) . . ?
C85 C84 N5 179.7(12) . . ?
H85a C85 C84 109.5 . . ?
H85b C85 C84 109.5 . . ?
H85b C85 H85a 109.5 . . ?
H85c C85 C84 109.5 . . ?
H85c C85 H85a 109.5 . . ?
H85c C85 H85b 109.5 . . ?
C87 C86 N6 177.6(12) . . ?
H87a C87 C86 109.5 . . ?
H87b C87 C86 109.5 . . ?
H87b C87 H87a 109.5 . . ?
H87c C87 C86 109.5 . . ?
H87c C87 H87a 109.5 . . ?
H87c C87 H87b 109.5 . . ?

loop_
_geom_bond_atom_site_label_1
_geom_bond_atom_site_label_2
_geom_bond_distance
_geom_bond_site_symmetry_2
_geom_bond_publ_flag
Pd1 O1 2.043(3) . ?
Pd1 N1 1.981(4) . ?
Pd1 N2 2.069(4) . ?
Pd1 C27 1.945(5) . ?
Pd2 P1 2.2634(14) . ?
Pd2 N3 2.121(4) . ?
Pd2 N4 2.178(4) . ?
Pd2 C78 1.999(6) . ?
S1 C25 1.743(5) . ?
S1 C28 1.763(5) . ?
S2 C21 1.727(5) . ?
S2 C24 1.739(5) . ?
P1 C60 1.845(6) . ?
P1 C66 1.812(6) . ?
P1 C72 1.819(6) . ?
F1 C59 1.350(7) . ?
F2 C58 1.346(8) . ?
F3 C57 1.337(7) . ?
F4 C56 1.345(8) . ?
F5 C55 1.322(7) . ?
F6 C49 1.332(7) . ?
F7 C50 1.347(8) . ?
F8 C51 1.349(7) . ?
F9 C52 1.341(8) . ?
F10 C53 1.340(8) . ?
F11 C43 1.336(7) . ?
F12 C44 1.338(8) . ?
F13 C45 1.337(6) . ?
F14 C46 1.341(7) . ?
F15 C47 1.337(7) . ?
F16 C37 1.339(7) . ?
F17 C38 1.334(7) . ?
F18 C39 1.333(7) . ?
F19 C40 1.343(7) . ?
F20 C41 1.329(7) . ?
F21 C35 1.332(6) . ?
F22 C34 1.347(6) . ?
F23 C33 1.343(6) . ?
F24 C32 1.337(6) . ?
F25 C31 1.353(6) . ?
O1 C12 1.261(5) . ?
N1 C1 1.390(6) . ?
N1 C4 1.374(6) . ?
N2 C6 1.369(6) . ?
N2 C9 1.404(6) . ?
N3 C12 1.338(6) . ?
N3 C14 1.397(6) . ?
N4 C16 1.359(6) . ?
N4 C19 1.382(6) . ?
C1 C2 1.437(7) . ?
C1 C29 1.392(7) . ?
C2 H2 0.9400 . ?
C2 C3 1.349(8) . ?
C3 H3 0.9400 . ?
C3 C4 1.437(6) . ?
C4 C5 1.398(7) . ?
C5 C6 1.407(6) . ?
C5 C36 1.509(7) . ?
C6 C7 1.438(7) . ?
C7 H7 0.9400 . ?
C7 C8 1.339(7) . ?
C8 H8 0.9400 . ?
C8 C9 1.447(7) . ?
C9 C10 1.413(6) . ?
C10 C11 1.401(6) . ?
C10 C42 1.512(6) . ?
C11 C12 1.491(7) . ?
C11 C13 1.392(6) . ?
C13 H13 0.9400 . ?
C13 C14 1.410(7) . ?
C14 C15 1.410(7) . ?
C15 C16 1.409(7) . ?
C15 C48 1.495(7) . ?
C16 C17 1.442(7) . ?
C17 H17 0.9400 . ?
C17 C18 1.347(8) . ?
C18 H18 0.9400 . ?
C18 C19 1.447(7) . ?
C19 C20 1.407(7) . ?
C20 C21 1.412(7) . ?
C20 C54 1.483(7) . ?
C21 C22 1.402(7) . ?
C22 H22 0.9400 . ?
C22 C23 1.377(7) . ?
C23 H23 0.9400 . ?
C23 C24 1.395(7) . ?
C24 C25 1.414(7) . ?
C25 C26 1.391(7) . ?
C26 H26 0.9400 . ?
C26 C27 1.392(7) . ?
C27 C28 1.422(6) . ?
C28 C29 1.390(7) . ?
C29 C30 1.506(6) . ?
C30 C31 1.368(7) . ?
C30 C35 1.401(7) . ?
C31 C32 1.391(7) . ?
C32 C33 1.375(8) . ?
C33 C34 1.345(8) . ?
C34 C35 1.383(7) . ?
C36 C37 1.385(8) . ?
C36 C41 1.391(8) . ?
C37 C38 1.396(8) . ?
C38 C39 1.366(10) . ?
C39 C40 1.365(10) . ?
C40 C41 1.383(8) . ?
C42 C43 1.391(8) . ?
C42 C47 1.377(8) . ?
C43 C44 1.375(8) . ?
C44 C45 1.370(9) . ?
C45 C46 1.363(10) . ?
C46 C47 1.385(8) . ?
C48 C49 1.387(8) . ?
C48 C53 1.378(8) . ?
C49 C50 1.398(9) . ?
C50 C51 1.349(11) . ?
C51 C52 1.354(11) . ?
C52 C53 1.384(8) . ?
C54 C55 1.385(8) . ?
C54 C59 1.390(8) . ?
C55 C56 1.382(9) . ?
C56 C57 1.369(10) . ?
C57 C58 1.359(10) . ?
C58 C59 1.376(8) . ?
C60 C61 1.381(9) . ?
C60 C65 1.392(9) . ?
C61 H61 0.9400 . ?
C61 C62 1.385(10) . ?
C62 H62 0.9400 . ?
C62 C63 1.361(11) . ?
C63 H63 0.9400 . ?
C63 C64 1.376(11) . ?
C64 H64 0.9400 . ?
C64 C65 1.379(9) . ?
C65 H65 0.9400 . ?
C66 C67 1.404(9) . ?
C66 C71 1.372(8) . ?
C67 H67 0.9400 . ?
C67 C68 1.383(9) . ?
C68 H68 0.9400 . ?
C68 C69 1.379(11) . ?
C69 H69 0.9400 . ?
C69 C70 1.364(11) . ?
C70 H70 0.9400 . ?
C70 C71 1.395(8) . ?
C71 H71 0.9400 . ?
C72 C73 1.399(8) . ?
C72 C77 1.368(8) . ?
C73 H73 0.9400 . ?
C73 C74 1.381(9) . ?
C74 H74 0.9400 . ?
C74 C75 1.366(11) . ?
C75 H75 0.9400 . ?
C75 C76 1.364(11) . ?
C76 H76 0.9400 . ?
C76 C77 1.398(10) . ?
C77 H77 0.9400 . ?
C78 C79 1.381(8) . ?
C78 C83 1.391(7) . ?
C79 H79 0.9400 . ?
C79 C80 1.384(9) . ?
C80 H80 0.9400 . ?
C80 C81 1.385(11) . ?
C81 H81 0.9400 . ?
C81 C82 1.343(11) . ?
C82 H82 0.9400 . ?
C82 C83 1.403(9) . ?
C83 H83 0.9400 . ?
N5 C84 1.131(12) . ?
C84 C85 1.445(15) . ?
C85 H85a 0.9700 . ?
C85 H85b 0.9700 . ?
C85 H85c 0.9700 . ?
N6 C86 1.155(13) . ?
C86 C87 1.440(16) . ?
C87 H87a 0.9700 . ?
C87 H87b 0.9700 . ?
C87 H87c 0.9700 . ?

loop_
_geom_torsion_atom_site_label_1
_geom_torsion_atom_site_label_2
_geom_torsion_atom_site_label_3
_geom_torsion_atom_site_label_4
_geom_torsion
_geom_torsion_site_symmetry_1
_geom_torsion_site_symmetry_2
_geom_torsion_site_symmetry_3
_geom_torsion_site_symmetry_4
_geom_torsion_publ_flag
Pd1 O1 C12 N3 153.9(5) . . . . ?
Pd1 O1 C12 C11 -27.0(5) . . . . ?
Pd1 N1 C1 C2 -169.3(4) . . . . ?
Pd1 N1 C1 C29 11.0(5) . . . . ?
Pd1 N1 C4 C3 170.2(4) . . . . ?
Pd1 N1 C4 C5 -6.9(5) . . . . ?
Pd1 N2 C6 C5 -2.2(4) . . . . ?
Pd1 N2 C6 C7 175.3(4) . . . . ?
Pd1 N2 C9 C8 -172.1(4) . . . . ?
Pd1 N2 C9 C10 7.7(5) . . . . ?
Pd1 C27 C26 C25 -172.4(4) . . . . ?
Pd1 C27 C28 S1 174.7(4) . . . . ?
Pd1 C27 C28 C29 -3.3(5) . . . . ?
Pd2 N3 C12 O1 21.5(4) . . . . ?
Pd2 N3 C12 C11 -157.7(4) . . . . ?
Pd2 N3 C14 C13 161.1(3) . . . . ?
Pd2 N3 C14 C15 -25.0(4) . . . . ?
Pd2 N4 C16 C15 42.3(4) . . . . ?
Pd2 N4 C16 C17 -145.0(4) . . . . ?
Pd2 N4 C19 C18 136.5(5) . . . . ?
Pd2 N4 C19 C20 -52.8(5) . . . . ?
Pd2 C78 C79 C80 -176.8(5) . . . . ?
Pd2 C78 C83 C82 177.2(5) . . . . ?
S1 C25 C24 S2 169.9(4) . . . . ?
S1 C25 C24 C23 -1.4(7) . . . . ?
S1 C25 C26 C27 -5.3(4) . . . . ?
S1 C28 C27 C26 -2.4(4) . . . . ?
S1 C28 C29 C1 173.1(4) . . . . ?
S1 C28 C29 C30 -9.6(5) . . . . ?
S2 C21 C20 C19 -11.9(5) . . . . ?
S2 C21 C20 C54 163.9(4) . . . . ?
S2 C21 C22 C23 2.0(4) . . . . ?
S2 C24 C23 C22 -1.1(4) . . . . ?
S2 C24 C25 C26 0.6(5) . . . . ?
P1 C60 C61 C62 -178.7(7) . . . . ?
P1 C60 C65 C64 179.9(5) . . . . ?
P1 C66 C67 C68 -173.1(8) . . . . ?
P1 C66 C71 C70 174.6(6) . . . . ?
P1 C72 C73 C74 -176.6(4) . . . . ?
P1 C72 C77 C76 176.7(6) . . . . ?
F1 C59 C54 C20 -0.0(7) . . . . ?
F1 C59 C54 C55 179.2(6) . . . . ?
F1 C59 C58 F2 1.8(7) . . . . ?
F1 C59 C58 C57 -177.3(6) . . . . ?
F2 C58 C57 F3 1.0(8) . . . . ?
F2 C58 C57 C56 179.5(7) . . . . ?
F2 C58 C59 C54 179.3(6) . . . . ?
F3 C57 C56 F4 1.6(9) . . . . ?
F3 C57 C56 C55 179.0(7) . . . . ?
F3 C57 C58 C59 -179.9(7) . . . . ?
F4 C56 C55 F5 -1.3(9) . . . . ?
F4 C56 C55 C54 179.1(6) . . . . ?
F4 C56 C57 C58 -177.0(7) . . . . ?
F5 C55 C54 C20 -3.0(7) . . . . ?
F5 C55 C54 C59 177.8(6) . . . . ?
F5 C55 C56 C57 -178.8(7) . . . . ?
F6 C49 C48 C15 1.5(7) . . . . ?
F6 C49 C48 C53 -179.6(5) . . . . ?
F6 C49 C50 F7 -0.9(6) . . . . ?
F6 C49 C50 C51 179.6(6) . . . . ?
F7 C50 C49 C48 179.2(6) . . . . ?
F7 C50 C51 F8 -0.3(8) . . . . ?
F7 C50 C51 C52 -179.8(7) . . . . ?
F8 C51 C50 C49 179.2(6) . . . . ?
F8 C51 C52 F9 1.0(8) . . . . ?
F8 C51 C52 C53 -178.6(7) . . . . ?
F9 C52 C51 C50 -179.6(7) . . . . ?
F9 C52 C53 F10 0.7(8) . . . . ?
F9 C52 C53 C48 179.6(6) . . . . ?
F10 C53 C48 C15 -2.0(7) . . . . ?
F10 C53 C48 C49 179.1(5) . . . . ?
F10 C53 C52 C51 -179.7(6) . . . . ?
F11 C43 C42 C10 -0.2(6) . . . . ?
F11 C43 C42 C47 -178.4(5) . . . . ?
F11 C43 C44 F12 -0.5(6) . . . . ?
F11 C43 C44 C45 178.8(5) . . . . ?
F12 C44 C43 C42 -178.2(6) . . . . ?
F12 C44 C45 F13 -0.8(7) . . . . ?
F12 C44 C45 C46 178.4(6) . . . . ?
F13 C45 C44 C43 179.9(6) . . . . ?
F13 C45 C46 F14 -0.4(7) . . . . ?
F13 C45 C46 C47 179.5(6) . . . . ?
F14 C46 C45 C44 -179.5(6) . . . . ?
F14 C46 C47 F15 -1.2(7) . . . . ?
F14 C46 C47 C42 180.0(5) . . . . ?
F15 C47 C42 C10 3.3(7) . . . . ?
F15 C47 C42 C43 -178.6(5) . . . . ?
F15 C47 C46 C45 178.8(6) . . . . ?
F16 C37 C36 C5 -1.1(6) . . . . ?
F16 C37 C36 C41 178.8(5) . . . . ?
F16 C37 C38 F17 0.2(6) . . . . ?
F16 C37 C38 C39 -178.5(5) . . . . ?
F17 C38 C37 C36 178.9(5) . . . . ?
F17 C38 C39 F18 2.2(6) . . . . ?
F17 C38 C39 C40 -178.8(6) . . . . ?
F18 C39 C38 C37 -179.2(5) . . . . ?
F18 C39 C40 F19 -0.9(7) . . . . ?
F18 C39 C40 C41 178.7(5) . . . . ?
F19 C40 C39 C38 -179.9(6) . . . . ?
F19 C40 C41 F20 1.8(6) . . . . ?
F19 C40 C41 C36 -179.6(5) . . . . ?
F20 C41 C36 C5 -2.1(6) . . . . ?
F20 C41 C36 C37 178.0(5) . . . . ?
F20 C41 C40 C39 -177.8(5) . . . . ?
F21 C35 C30 C29 0.0(6) . . . . ?
F21 C35 C30 C31 -179.5(5) . . . . ?
F21 C35 C34 F22 -1.5(6) . . . . ?
F21 C35 C34 C33 179.1(5) . . . . ?
F22 C34 C33 F23 1.6(7) . . . . ?
F22 C34 C33 C32 -179.5(6) . . . . ?
F22 C34 C35 C30 177.7(5) . . . . ?
F23 C33 C32 F24 0.7(7) . . . . ?
F23 C33 C32 C31 -178.9(5) . . . . ?
F23 C33 C34 C35 -179.0(6) . . . . ?
F24 C32 C31 F25 -1.8(6) . . . . ?
F24 C32 C31 C30 177.8(5) . . . . ?
F24 C32 C33 C34 -178.2(6) . . . . ?
F25 C31 C30 C29 0.9(6) . . . . ?
F25 C31 C30 C35 -179.6(5) . . . . ?
F25 C31 C32 C33 177.8(5) . . . . ?
O1 C12 N3 C14 -176.9(5) . . . . ?
O1 C12 C11 C10 -2.6(6) . . . . ?
O1 C12 C11 C13 178.6(5) . . . . ?
N1 C1 C2 C3 0.7(5) . . . . ?
N1 C1 C29 C28 5.3(6) . . . . ?
N1 C1 C29 C30 -172.2(5) . . . . ?
N1 C4 C3 C2 -1.3(5) . . . . ?
N1 C4 C5 C6 -0.4(7) . . . . ?
N1 C4 C5 C36 -179.1(5) . . . . ?
N2 C6 C5 C4 5.4(6) . . . . ?
N2 C6 C5 C36 -175.9(5) . . . . ?
N2 C6 C7 C8 -4.7(5) . . . . ?
N2 C9 C8 C7 -0.5(4) . . . . ?
N2 C9 C10 C11 18.3(7) . . . . ?
N2 C9 C10 C42 -161.6(5) . . . . ?
N3 C12 C11 C10 176.6(4) . . . . ?
N3 C12 C11 C13 -2.2(4) . . . . ?
N3 C14 C13 C11 2.7(4) . . . . ?
N3 C14 C15 C16 -13.8(6) . . . . ?
N3 C14 C15 C48 173.4(5) . . . . ?
N4 C16 C15 C14 2.2(6) . . . . ?
N4 C16 C15 C48 175.0(5) . . . . ?
N4 C16 C17 C18 -2.2(5) . . . . ?
N4 C19 C18 C17 2.9(5) . . . . ?
N4 C19 C20 C21 -10.9(7) . . . . ?
N4 C19 C20 C54 173.3(5) . . . . ?
C1 C2 C3 C4 0.4(5) . . . . ?
C1 C29 C28 C27 -9.2(6) . . . . ?
C1 C29 C30 C31 -114.9(5) . . . . ?
C1 C29 C30 C35 65.6(5) . . . . ?
C2 C3 C4 C5 175.7(4) . . . . ?
C3 C4 C5 C6 -177.0(5) . . . . ?
C3 C4 C5 C36 4.4(6) . . . . ?
C4 C5 C6 C7 -171.8(5) . . . . ?
C4 C5 C36 C37 105.5(5) . . . . ?
C4 C5 C36 C41 -74.4(5) . . . . ?
C5 C6 C7 C8 172.9(5) . . . . ?
C5 C36 C37 C38 -179.8(5) . . . . ?
C5 C36 C41 C40 179.3(5) . . . . ?
C6 C7 C8 C9 3.0(5) . . . . ?
C7 C8 C9 C10 179.7(4) . . . . ?
C8 C9 C10 C11 -161.9(4) . . . . ?
C8 C9 C10 C42 18.2(5) . . . . ?
C9 C10 C11 C12 -7.0(7) . . . . ?
C9 C10 C11 C13 171.6(6) . . . . ?
C9 C10 C42 C43 82.6(5) . . . . ?
C9 C10 C42 C47 -99.4(5) . . . . ?
C10 C11 C13 C14 -179.2(5) . . . . ?
C10 C42 C43 C44 177.4(5) . . . . ?
C10 C42 C47 C46 -177.9(5) . . . . ?
C11 C13 C14 C15 -171.0(4) . . . . ?
C13 C14 C15 C16 159.1(5) . . . . ?
C13 C14 C15 C48 -13.7(6) . . . . ?
C14 C15 C16 C17 -169.1(5) . . . . ?
C14 C15 C48 C49 100.6(5) . . . . ?
C14 C15 C48 C53 -78.3(5) . . . . ?
C15 C16 C17 C18 170.3(7) . . . . ?
C15 C48 C49 C50 -178.5(6) . . . . ?
C15 C48 C53 C52 179.1(6) . . . . ?
C16 C17 C18 C19 -0.5(5) . . . . ?
C17 C18 C19 C20 -167.8(5) . . . . ?
C18 C19 C20 C21 158.3(6) . . . . ?
C18 C19 C20 C54 -17.5(7) . . . . ?
C19 C20 C21 C22 170.7(5) . . . . ?
C19 C20 C54 C55 -58.3(6) . . . . ?
C19 C20 C54 C59 120.9(5) . . . . ?
C20 C21 C22 C23 179.6(6) . . . . ?
C20 C54 C55 C56 176.6(6) . . . . ?
C20 C54 C59 C58 -177.5(6) . . . . ?
C21 C22 C23 C24 -0.6(6) . . . . ?
C22 C23 C24 C25 170.5(4) . . . . ?
C23 C24 C25 C26 -170.8(7) . . . . ?
C24 C25 C26 C27 165.8(5) . . . . ?
C25 C26 C27 C28 5.0(5) . . . . ?
C26 C27 C28 C29 179.6(4) . . . . ?
C27 C28 C29 C30 168.2(5) . . . . ?
C28 C29 C30 C31 67.6(6) . . . . ?
C28 C29 C30 C35 -111.9(5) . . . . ?
C29 C30 C31 C32 -178.7(5) . . . . ?
C29 C30 C35 C34 -179.1(5) . . . . ?
C30 C31 C32 C33 -2.6(7) . . . . ?
C30 C35 C34 C33 -1.7(7) . . . . ?
C31 C32 C33 C34 2.2(7) . . . . ?
C32 C33 C34 C35 -0.1(7) . . . . ?
C36 C37 C38 C39 0.3(6) . . . . ?
C36 C41 C40 C39 0.8(6) . . . . ?
C37 C38 C39 C40 -0.2(7) . . . . ?
C38 C39 C40 C41 -0.4(7) . . . . ?
C42 C43 C44 C45 1.2(7) . . . . ?
C42 C47 C46 C45 0.0(7) . . . . ?
C43 C44 C45 C46 -1.0(7) . . . . ?
C44 C45 C46 C47 0.4(7) . . . . ?
C48 C49 C50 C51 -0.4(7) . . . . ?
C48 C53 C52 C51 -0.8(7) . . . . ?
C49 C50 C51 C52 -0.2(8) . . . . ?
C50 C51 C52 C53 0.8(8) . . . . ?
C54 C55 C56 C57 1.6(8) . . . . ?
C54 C59 C58 C57 0.2(8) . . . . ?
C55 C56 C57 C58 0.5(9) . . . . ?
C56 C57 C58 C59 -1.4(9) . . . . ?
C60 C61 C62 C63 -1.6(9) . . . . ?
C60 C65 C64 C63 -0.7(8) . . . . ?
C61 C62 C63 C64 2.9(11) . . . . ?
C62 C63 C64 C65 -1.7(10) . . . . ?
C66 C67 C68 C69 -1.9(11) . . . . ?
C66 C71 C70 C69 -0.8(9) . . . . ?
C67 C68 C69 C70 0.7(13) . . . . ?
C68 C69 C70 C71 0.7(13) . . . . ?
C72 C73 C74 C75 -0.7(7) . . . . ?
C72 C77 C76 C75 0.1(8) . . . . ?
C73 C74 C75 C76 0.1(7) . . . . ?
C74 C75 C76 C77 0.2(8) . . . . ?
C78 C79 C80 C81 -0.6(8) . . . . ?
C78 C83 C82 C81 -0.1(8) . . . . ?
C79 C80 C81 C82 -0.5(9) . . . . ?
C80 C81 C82 C83 0.8(10) . . . . ?
